data_7241172
loop_
_publ_author_name
'Pierri, Giovanni'
'SCHETTINI, ROSARIA'
'Nuss, Juergen'
'Dinnebier, Robert E.'
'De Riccardis, Francesco'
'Izzo, Irene'
'Tedesco, Consiglia'

_publ_section_title
;
 Cyclic hexapeptoids with N-alkyl side chains: solid-state assembly and
 thermal behaviour
;
_journal_name_full CrystEngComm
_journal_paper_doi 10.1039/D0CE01136C
_journal_year 2020
_chemical_formula_moiety 'C48 H90 N6 O6'
_chemical_formula_sum 'C48 H90 N6 O6'
_chemical_formula_weight 847.25
_space_group_crystal_system monoclinic
_space_group_IT_number 14
_space_group_name_Hall '-P 2ybc'
_space_group_name_H-M_alt 'P 1 21/c 1'
_atom_sites_solution_hydrogens geom
_atom_sites_solution_primary direct
_audit_creation_date 2020-07-29
_audit_creation_method
;
Olex2 1.2
(compiled 2018.05.29 svn.r3508 for OlexSys, GUI svn.r5506)
;
_audit_update_record
;
2020-07-29 deposited with the CCDC.	2020-09-02 downloaded from the CCDC.
;
_cell_angle_alpha 90
_cell_angle_beta 92.194(2)
_cell_angle_gamma 90
_cell_formula_units_Z 2
_cell_length_a 15.7262(7)
_cell_length_b 15.2346(7)
_cell_length_c 11.2115(5)
_cell_measurement_reflns_used 6230
_cell_measurement_temperature 296
_cell_measurement_theta_max 70.56
_cell_measurement_theta_min 4.04
_cell_volume 2684.1(2)
_computing_cell_refinement 'Bruker SAINT'
_computing_data_collection 'Bruker APEX2'
_computing_data_reduction 'Bruker SAINT'
_computing_molecular_graphics 'Olex2 (Dolomanov et al., 2009)'
_computing_publication_material 'Olex2 (Dolomanov et al., 2009)'
_computing_structure_refinement 'SHELXL-2014 (Sheldrick 2014)'
_computing_structure_solution 'SHELXS-97 (Sheldrick 2008)'
_diffrn_ambient_temperature 296
_diffrn_measured_fraction_theta_full 0.995
_diffrn_measured_fraction_theta_max 0.955
_diffrn_measurement_device_type 'Bruker APEX-II CCD'
_diffrn_measurement_method '\f and \w scans'
_diffrn_radiation_type CuK\a
_diffrn_radiation_wavelength 1.54178
_diffrn_reflns_av_R_equivalents 0.0695
_diffrn_reflns_av_unetI/netI 0.0556
_diffrn_reflns_Laue_measured_fraction_full 0.995
_diffrn_reflns_Laue_measured_fraction_max 0.955
_diffrn_reflns_limit_h_max 19
_diffrn_reflns_limit_h_min -18
_diffrn_reflns_limit_k_max 18
_diffrn_reflns_limit_k_min -17
_diffrn_reflns_limit_l_max 13
_diffrn_reflns_limit_l_min -13
_diffrn_reflns_number 22389
_diffrn_reflns_point_group_measured_fraction_full 0.995
_diffrn_reflns_point_group_measured_fraction_max 0.955
_diffrn_reflns_theta_full 67.679
_diffrn_reflns_theta_max 74.514
_diffrn_reflns_theta_min 4.041
_diffrn_standards_number 0
_exptl_absorpt_coefficient_mu 0.539
_exptl_absorpt_correction_T_max 0.7538
_exptl_absorpt_correction_T_min 0.5982
_exptl_absorpt_correction_type multi-scan
_exptl_absorpt_process_details
;
SADABS-2014/5 (Bruker,2014/5) was used for absorption correction.
wR2(int) was 0.1596 before and 0.0670 after correction.
The Ratio of minimum to maximum transmission is 0.7936.
The \l/2 correction factor is Not present.
;
_exptl_crystal_colour colourless
_exptl_crystal_colour_primary colourless
_exptl_crystal_density_diffrn 1.048
_exptl_crystal_description plate
_exptl_crystal_F_000 936
_exptl_crystal_size_max 0.33
_exptl_crystal_size_mid 0.21
_exptl_crystal_size_min 0.06
_refine_diff_density_max 0.307
_refine_diff_density_min -0.222
_refine_diff_density_rms 0.040
_refine_ls_extinction_method none
_refine_ls_goodness_of_fit_ref 1.026
_refine_ls_hydrogen_treatment constr
_refine_ls_matrix_type full
_refine_ls_number_parameters 273
_refine_ls_number_reflns 5236
_refine_ls_number_restraints 2
_refine_ls_restrained_S_all 1.053
_refine_ls_R_factor_all 0.1255
_refine_ls_R_factor_gt 0.0748
_refine_ls_shift/su_max 0.000
_refine_ls_shift/su_mean 0.000
_refine_ls_structure_factor_coef Fsqd
_refine_ls_weighting_details 'w=1/[\s^2^(Fo^2^)+(0.1107P)^2^+0.8232P] where P=(Fo^2^+2Fc^2^)/3'
_refine_ls_weighting_scheme calc
_refine_ls_wR_factor_gt 0.1963
_refine_ls_wR_factor_ref 0.2318
_reflns_Friedel_coverage 0.000
_reflns_number_gt 3094
_reflns_number_total 5236
_reflns_threshold_expression 'I > 2\s(I)'
_cod_data_source_file d0ce01136c2.cif
_cod_data_source_block form_2RT
_cod_database_code 7241172
_shelx_shelxl_version_number 2018/3
_shelx_space_group_comment
;
The symmetry employed for this shelxl refinement is uniquely defined
by the following loop, which should always be used as a source of
symmetry information in preference to the above space-group names.
They are only intended as comments.
;
_shelx_estimated_absorpt_t_max 0.968
_shelx_estimated_absorpt_t_min 0.842
_olex2_refinement_description
;
1. Fixed Uiso
 At 1.2 times of:
  All C(H,H) groups
 At 1.5 times of:
  All C(H,H,H) groups
2. Restrained distances
 C21-C22
 1.54 with sigma of 0.02
 C12-C13
 1.54 with sigma of 0.02
3.a Secondary CH2 refined with riding coordinates:
 C1(H1A,H1B), C3(H3A,H3B), C4(H4A,H4B), C5(H5A,H5B), C6(H6A,H6B), C7(H7A,H7B),
 C9(H9A,H9B), C11(H11A,H11B), C12(H12A,H12B), C13(H13A,H13B), C14(H14A,H14B),
 C15(H15A,H15B), C17(H17A,H17B), C19(H19A,H19B), C20(H20A,H20B), C21(H21A,H21B),
  C22(H22A,H22B), C23(H23A,H23B)
3.b Me refined with riding coordinates:
 C24(H24A,H24B,H24C)
3.c Idealised Me refined as rotating group:
 C8(H8A,H8B,H8C), C16(H16A,H16B,H16C)
;
_olex2_submission_special_instructions 'No special instructions were received'

loop_
_space_group_symop_operation_xyz
'x, y, z'
'-x, y+1/2, -z+1/2'
'-x, -y, -z'
'x, -y-1/2, z-1/2'

loop_
_atom_site_label
_atom_site_type_symbol
_atom_site_fract_x
_atom_site_fract_y
_atom_site_fract_z
_atom_site_U_iso_or_equiv
_atom_site_adp_type
_atom_site_occupancy
_atom_site_site_symmetry_order
_atom_site_calc_flag
_atom_site_refinement_flags_posn
_atom_site_refinement_flags_adp
_atom_site_refinement_flags_occupancy
_atom_site_disorder_assembly
_atom_site_disorder_group
O1 O 0.88608(14) -0.17020(12) 0.22739(16) 0.0765(6) Uani 1 1 d . . . . .
O2 O 1.05407(15) -0.27782(12) 0.48445(17) 0.0811(6) Uani 1 1 d . . . . .
O3 O 0.91455(12) 0.02189(10) 0.41343(14) 0.0634(5) Uani 1 1 d . . . . .
N1 N 0.99707(15) -0.02377(12) 0.26768(16) 0.0573(6) Uani 1 1 d . . . . .
N2 N 0.90027(15) -0.19952(12) 0.42416(18) 0.0614(6) Uani 1 1 d . . . . .
N3 N 1.07733(15) -0.19671(12) 0.65039(18) 0.0617(6) Uani 1 1 d . . . . .
C1 C 1.00661(18) -0.10784(14) 0.3292(2) 0.0577(7) Uani 1 1 d . . . . .
H1A H 1.023547 -0.097404 0.412109 0.069 Uiso 1 1 calc R . . . .
H1B H 1.051391 -0.141349 0.293270 0.069 Uiso 1 1 calc R . . . .
C2 C 0.92499(18) -0.16094(14) 0.3235(2) 0.0577(7) Uani 1 1 d . . . . .
C3 C 1.03660(18) -0.01422(16) 0.15212(19) 0.0593(7) Uani 1 1 d . . . . .
H3A H 1.011187 0.035764 0.110721 0.071 Uiso 1 1 calc R . . . .
H3B H 1.023796 -0.066040 0.104473 0.071 Uiso 1 1 calc R . . . .
C4 C 1.13109(19) -0.00188(18) 0.1601(2) 0.0681(8) Uani 1 1 d . . . . .
H4A H 1.156631 -0.048105 0.209022 0.082 Uiso 1 1 calc R . . . .
H4B H 1.144271 0.053851 0.198384 0.082 Uiso 1 1 calc R . . . .
C5 C 1.1690(2) -0.0036(2) 0.0367(3) 0.0798(9) Uani 1 1 d . . . . .
H5A H 1.156517 -0.060049 -0.000058 0.096 Uiso 1 1 calc R . . . .
H5B H 1.141328 0.041143 -0.012509 0.096 Uiso 1 1 calc R . . . .
C6 C 1.2630(3) 0.0111(3) 0.0373(4) 0.1049(12) Uani 1 1 d . . . . .
H6A H 1.291287 -0.035547 0.082321 0.126 Uiso 1 1 calc R . . . .
H6B H 1.276206 0.066132 0.077342 0.126 Uiso 1 1 calc R . . . .
C7 C 1.2977(3) 0.0137(4) -0.0896(5) 0.169(2) Uani 1 1 d . . . . .
H7A H 1.287084 -0.042345 -0.128375 0.203 Uiso 1 1 calc R . . . .
H7B H 1.267627 0.058519 -0.135941 0.203 Uiso 1 1 calc R . . . .
C8 C 1.3885(5) 0.0322(6) -0.0881(8) 0.254(4) Uani 1 1 d . . . . .
H8A H 1.406304 0.039795 -0.168363 0.381 Uiso 1 1 calc GR . . . .
H8B H 1.419127 -0.015819 -0.051409 0.381 Uiso 1 1 calc GR . . . .
H8C H 1.399978 0.084949 -0.043369 0.381 Uiso 1 1 calc GR . . . .
C9 C 0.94210(18) -0.18211(15) 0.5401(2) 0.0604(7) Uani 1 1 d . . . . .
H9A H 0.906687 -0.204577 0.602138 0.072 Uiso 1 1 calc R . . . .
H9B H 0.947029 -0.119128 0.550975 0.072 Uiso 1 1 calc R . . . .
C10 C 1.02976(19) -0.22279(14) 0.5547(2) 0.0589(7) Uani 1 1 d . . . . .
C11 C 0.8246(2) -0.2548(2) 0.4207(3) 0.0832(9) Uani 1 1 d . . . . .
H11A H 0.834930 -0.305132 0.472121 0.100 Uiso 1 1 calc R . . . .
H11B H 0.814644 -0.276310 0.339943 0.100 Uiso 1 1 calc R . . . .
C12 C 0.7479(3) -0.2092(4) 0.4584(8) 0.199(3) Uani 1 1 d D . . . .
H12A H 0.701990 -0.237156 0.412422 0.238 Uiso 1 1 calc R . . . .
H12B H 0.741643 -0.228506 0.539999 0.238 Uiso 1 1 calc R . . . .
C13 C 0.7269(4) -0.1290(5) 0.4601(11) 0.300(7) Uani 1 1 d D . . . .
H13A H 0.732626 -0.110144 0.378159 0.360 Uiso 1 1 calc R . . . .
H13B H 0.773506 -0.101135 0.504875 0.360 Uiso 1 1 calc R . . . .
C14 C 0.6518(4) -0.0821(6) 0.4983(9) 0.217(4) Uani 1 1 d . . . . .
H14A H 0.632060 -0.044574 0.433063 0.260 Uiso 1 1 calc R . . . .
H14B H 0.607439 -0.125084 0.510693 0.260 Uiso 1 1 calc R . . . .
C15 C 0.6599(6) -0.0324(8) 0.5974(10) 0.280(6) Uani 1 1 d . . . . .
H15A H 0.703202 0.011287 0.583064 0.336 Uiso 1 1 calc R . . . .
H15B H 0.682244 -0.069959 0.660985 0.336 Uiso 1 1 calc R . . . .
C16 C 0.5883(8) 0.0130(8) 0.6423(10) 0.317(6) Uani 1 1 d . . . . .
H16A H 0.564867 0.051606 0.581878 0.476 Uiso 1 1 calc GR . . . .
H16B H 0.605999 0.046599 0.711293 0.476 Uiso 1 1 calc GR . . . .
H16C H 0.545825 -0.028785 0.663960 0.476 Uiso 1 1 calc GR . . . .
C17 C 0.95111(19) 0.12988(15) 0.2675(2) 0.0604(7) Uani 1 1 d . . . . .
H17A H 1.008132 0.144226 0.243744 0.072 Uiso 1 1 calc R . . . .
H17B H 0.914035 0.130337 0.196319 0.072 Uiso 1 1 calc R . . . .
C18 C 0.95150(17) 0.03792(14) 0.32146(19) 0.0541(6) Uani 1 1 d . . . . .
C19 C 1.1624(2) -0.2314(2) 0.6672(3) 0.0916(10) Uani 1 1 d . . . . .
H19A H 1.162971 -0.291449 0.638372 0.110 Uiso 1 1 calc R . . . .
H19B H 1.177273 -0.232632 0.751941 0.110 Uiso 1 1 calc R . . . .
C20 C 1.2267(3) -0.1815(3) 0.6066(7) 0.170(3) Uani 1 1 d . . . . .
H20A H 1.234252 -0.125521 0.646760 0.204 Uiso 1 1 calc R . . . .
H20B H 1.205799 -0.169646 0.525667 0.204 Uiso 1 1 calc R . . . .
C21 C 1.3148(5) -0.2272(6) 0.6012(13) 0.303(8) Uani 1 1 d D . . . .
H21A H 1.305879 -0.289922 0.592863 0.363 Uiso 1 1 calc R . . . .
H21B H 1.342568 -0.206930 0.530560 0.363 Uiso 1 1 calc R . . . .
C22 C 1.3674(8) -0.2127(9) 0.6977(11) 0.323(8) Uani 1 1 d D . . . .
H22A H 1.342654 -0.238672 0.767320 0.387 Uiso 1 1 calc R . . . .
H22B H 1.371809 -0.149932 0.711293 0.387 Uiso 1 1 calc R . . . .
C23 C 1.4608(6) -0.2519(8) 0.6840(13) 0.285(6) Uani 1 1 d . . . . .
H23A H 1.457780 -0.314117 0.665836 0.342 Uiso 1 1 calc R . . . .
H23B H 1.489140 -0.222379 0.619937 0.342 Uiso 1 1 calc R . . . .
C24 C 1.5021(8) -0.2393(9) 0.7845(13) 0.364(10) Uani 1 1 d . . . . .
H24A H 1.558775 -0.262136 0.779694 0.545 Uiso 1 1 calc R . . . .
H24B H 1.504702 -0.177576 0.801381 0.545 Uiso 1 1 calc R . . . .
H24C H 1.473488 -0.268885 0.847066 0.545 Uiso 1 1 calc R . . . .

loop_
_atom_site_aniso_label
_atom_site_aniso_U_11
_atom_site_aniso_U_22
_atom_site_aniso_U_33
_atom_site_aniso_U_23
_atom_site_aniso_U_13
_atom_site_aniso_U_12
O1 0.1140(17) 0.0660(12) 0.0488(10) -0.0116(8) -0.0063(10) -0.0056(10)
O2 0.1297(18) 0.0529(10) 0.0609(11) -0.0117(9) 0.0059(11) 0.0246(11)
O3 0.1013(14) 0.0444(9) 0.0455(9) 0.0027(7) 0.0149(9) 0.0009(8)
N1 0.0969(16) 0.0388(10) 0.0367(10) 0.0027(8) 0.0096(10) 0.0024(10)
N2 0.0913(16) 0.0411(10) 0.0519(12) 0.0010(9) 0.0038(11) -0.0082(10)
N3 0.0903(17) 0.0409(10) 0.0539(12) 0.0018(9) 0.0041(11) 0.0097(10)
C1 0.093(2) 0.0390(12) 0.0411(12) 0.0027(9) 0.0070(12) 0.0050(12)
C2 0.091(2) 0.0359(11) 0.0460(13) -0.0073(10) 0.0010(13) 0.0046(11)
C3 0.095(2) 0.0493(13) 0.0342(12) -0.0010(10) 0.0078(12) -0.0013(13)
C4 0.093(2) 0.0553(15) 0.0563(15) 0.0031(12) 0.0063(14) -0.0037(14)
C5 0.103(3) 0.0683(18) 0.0696(18) -0.0012(14) 0.0244(17) -0.0068(16)
C6 0.108(3) 0.096(3) 0.113(3) 0.004(2) 0.030(2) 0.001(2)
C7 0.117(4) 0.224(6) 0.172(5) -0.005(4) 0.073(4) -0.009(4)
C8 0.158(6) 0.343(12) 0.267(9) -0.013(8) 0.091(6) -0.021(7)
C9 0.095(2) 0.0433(13) 0.0431(13) 0.0034(10) 0.0092(12) -0.0013(12)
C10 0.097(2) 0.0342(11) 0.0457(13) 0.0057(10) 0.0081(13) 0.0041(12)
C11 0.103(3) 0.0597(17) 0.087(2) -0.0020(15) 0.0046(18) -0.0213(17)
C12 0.099(4) 0.116(4) 0.383(11) -0.037(5) 0.035(5) -0.032(3)
C13 0.122(5) 0.136(5) 0.65(2) -0.055(9) 0.120(8) 0.000(4)
C14 0.147(6) 0.231(8) 0.276(10) -0.088(7) 0.042(6) 0.026(5)
C15 0.212(9) 0.355(15) 0.273(12) -0.108(10) -0.001(8) 0.089(9)
C16 0.357(16) 0.329(15) 0.266(12) -0.064(10) 0.019(11) 0.099(11)
C17 0.097(2) 0.0411(12) 0.0428(12) 0.0011(10) 0.0021(13) 0.0024(12)
C18 0.0856(18) 0.0417(12) 0.0349(11) -0.0008(9) -0.0001(12) -0.0026(12)
C19 0.102(3) 0.075(2) 0.097(2) -0.0057(18) -0.007(2) 0.0156(19)
C20 0.108(4) 0.116(4) 0.289(8) 0.025(4) 0.031(4) 0.014(3)
C21 0.142(7) 0.193(8) 0.58(3) 0.021(12) 0.069(10) 0.019(6)
C22 0.273(13) 0.352(15) 0.334(15) -0.031(11) -0.109(11) 0.163(12)
C23 0.169(9) 0.326(14) 0.359(17) 0.083(13) -0.017(9) 0.041(9)
C24 0.261(14) 0.46(2) 0.36(2) 0.108(17) -0.100(13) 0.078(14)

loop_
_atom_type_symbol
_atom_type_description
_atom_type_scat_dispersion_real
_atom_type_scat_dispersion_imag
_atom_type_scat_source
C C 0.0181 0.0091 'International Tables Vol C Tables 4.2.6.8 and 6.1.1.4'
H H 0.0000 0.0000 'International Tables Vol C Tables 4.2.6.8 and 6.1.1.4'
N N 0.0311 0.0180 'International Tables Vol C Tables 4.2.6.8 and 6.1.1.4'
O O 0.0492 0.0322 'International Tables Vol C Tables 4.2.6.8 and 6.1.1.4'

loop_
_geom_angle_atom_site_label_1
_geom_angle_atom_site_label_2
_geom_angle_atom_site_label_3
_geom_angle
_geom_angle_site_symmetry_1
_geom_angle_site_symmetry_3
_geom_angle_publ_flag
C1 N1 C3 117.74(19) . . ?
C18 N1 C1 116.74(18) . . ?
C18 N1 C3 125.51(19) . . ?
C2 N2 C9 122.3(2) . . ?
C2 N2 C11 119.5(2) . . ?
C11 N2 C9 118.0(2) . . ?
C10 N3 C17 122.5(2) . 3_756 ?
C10 N3 C19 118.7(2) . . ?
C19 N3 C17 118.7(2) . 3_756 ?
N1 C1 C2 112.1(2) . . ?
O1 C2 N2 122.5(3) . . ?
O1 C2 C1 119.4(2) . . ?
N2 C2 C1 118.0(2) . . ?
N1 C3 C4 114.4(2) . . ?
C3 C4 C5 111.4(2) . . ?
C6 C5 C4 114.4(3) . . ?
C5 C6 C7 112.6(4) . . ?
C8 C7 C6 112.1(6) . . ?
N2 C9 C10 113.6(2) . . ?
O2 C10 N3 122.6(3) . . ?
O2 C10 C9 121.1(2) . . ?
N3 C10 C9 116.2(2) . . ?
N2 C11 C12 113.5(3) . . ?
C13 C12 C11 132.8(6) . . ?
C12 C13 C14 133.8(7) . . ?
C15 C14 C13 117.7(9) . . ?
C14 C15 C16 120.8(10) . . ?
N3 C17 C18 112.84(19) 3_756 . ?
O3 C18 N1 121.2(2) . . ?
O3 C18 C17 121.4(2) . . ?
N1 C18 C17 117.4(2) . . ?
N3 C19 C20 113.9(3) . . ?
C19 C20 C21 114.9(5) . . ?
C22 C21 C20 114.5(11) . . ?
C21 C22 C23 113.4(11) . . ?
C24 C23 C22 107.0(13) . . ?

loop_
_geom_bond_atom_site_label_1
_geom_bond_atom_site_label_2
_geom_bond_distance
_geom_bond_site_symmetry_2
_geom_bond_publ_flag
O1 C2 1.227(3) . ?
O2 C10 1.222(3) . ?
O3 C18 1.227(3) . ?
N1 C1 1.460(3) . ?
N1 C3 1.466(3) . ?
N1 C18 1.339(3) . ?
N2 C2 1.343(3) . ?
N2 C9 1.458(3) . ?
N2 C11 1.456(4) . ?
N3 C10 1.344(3) . ?
N3 C17 1.455(3) 3_756 ?
N3 C19 1.444(4) . ?
C1 C2 1.517(4) . ?
C3 C4 1.497(4) . ?
C4 C5 1.529(4) . ?
C5 C6 1.494(5) . ?
C6 C7 1.544(6) . ?
C7 C8 1.454(8) . ?
C9 C10 1.515(4) . ?
C11 C12 1.468(6) . ?
C12 C13 1.265(7) . ?
C13 C14 1.459(8) . ?
C14 C15 1.347(10) . ?
C15 C16 1.430(11) . ?
C17 C18 1.526(3) . ?
C19 C20 1.454(6) . ?
C20 C21 1.553(9) . ?
C21 C22 1.355(12) . ?
C22 C23 1.599(13) . ?
C23 C24 1.293(15) . ?
